data_8101096
loop_
_publ_author_name
'Henkel, Sonja'
'Shaw, Duncan'
'J\"ager, Volker'

_publ_section_title
;
Crystal structure of (3R,4R,5R)-5-iodomethyl-3,4-O-isopropylidenedioxy-
1-phenylamino-pyrrolidine-2-one, C~14~H~17~IN~2~O~3~
;
_journal_issue 4
_journal_name_full 'Zeitschrift f\"ur Kristallographie - New Crystal Structures'
_journal_page_first 611
_journal_page_last 612
_journal_volume 216
_journal_year 2001
_chemical_formula_structural 'C14 H17 I1 N2 O3'
_chemical_formula_sum 'C14 H17 I N2 O3'
_chemical_temperature_decomposition 516(2)
_space_group_IT_number 19
_symmetry_cell_setting orthorhombic
_symmetry_space_group_name_Hall 'P 2ac 2ab'
_symmetry_space_group_name_H-M 'P 21 21 21'
_cell_angle_alpha 90.00
_cell_angle_beta 90.00
_cell_angle_gamma 90.00
_cell_formula_units_Z 4
_cell_length_a 6.9748(9)
_cell_length_b 12.655(2)
_cell_length_c 17.837(3)
_cell_measurement_temperature 293(2)
_cell_volume 1574.4(4)
_diffrn_ambient_temperature 293(2)
_exptl_crystal_density_diffrn 1.638
_refine_ls_R_factor_obs 0.0677
_refine_ls_wR_factor_obs 0.1137
_cod_depositor_comments
;
The following automatic conversions were performed:

'_chemical_melting_point' tag was changed to
'_chemical_temperature_decomposition' since the value had been given
as '514-518 K (dec.)'. The value was changed to '516(2)' - the
average value was taken and precision was estimated.

Automatic conversion script
Id: cif_fix_values 1646 2011-03-28 12:23:43Z adriana 
;
_cod_original_formula_sum 'C14 H17 I1 N2 O3'
_cod_database_code 8101096

loop_
_symmetry_equiv_pos_as_xyz
'x, y, z'
'-x+1/2, -y, z+1/2'
'-x, y+1/2, -z+1/2'
'x+1/2, -y+1/2, -z'

loop_
_atom_site_aniso_label
_atom_site_aniso_U_11
_atom_site_aniso_U_22
_atom_site_aniso_U_33
_atom_site_aniso_U_23
_atom_site_aniso_U_13
_atom_site_aniso_U_12
N1 0.033(5) 0.042(6) 0.047(8) -0.008(7) -0.001(7) 0.001(5)
C2 0.025(6) 0.048(10) 0.034(9) 0.008(8) -0.004(6) -0.011(8)
O2 0.054(6) 0.038(7) 0.068(8) -0.009(6) 0.005(5) 0.011(5)
C3 0.038(7) 0.054(8) 0.041(9) -0.009(8) 0.004(7) -0.011(7)
O4 0.042(5) 0.049(5) 0.054(6) 0.002(5) 0.013(5) 0.000(5)
C5 0.036(8) 0.034(7) 0.048(9) 0.002(7) -0.006(7) -0.005(6)
C51 0.078(11) 0.092(12) 0.044(9) 0.015(10) -0.010(9) 0.015(10)
C52 0.046(9) 0.063(11) 0.058(11) 0.001(10) 0.009(8) -0.005(8)
O6 0.036(4) 0.044(5) 0.047(5) 0.001(6) 0.001(6) -0.008(4)
C7 0.032(6) 0.047(7) 0.036(7) 0.004(8) -0.015(7) -0.001(6)
C8 0.035(7) 0.027(6) 0.040(7) -0.008(6) -0.010(6) 0.004(5)
C9 0.049(8) 0.051(8) 0.038(9) 0.004(7) -0.004(7) 0.008(7)
I10 0.0816(7) 0.0539(6) 0.0911(8) -0.0191(7) -0.0081(8) 0.0212(6)
N11 0.034(6) 0.074(9) 0.046(7) 0.011(8) 0.012(6) 0.003(7)
C12 0.067(9) 0.036(7) 0.032(7) -0.006(9) 0.001(7) -0.006(9)
C13 0.059(10) 0.075(11) 0.042(9) -0.006(9) 0.010(8) 0.002(9)
C14 0.135(17) 0.082(14) 0.057(11) -0.002(10) -0.016(14) 0.050(15)
C15 0.092(15) 0.090(17) 0.089(17) -0.030(14) -0.036(14) 0.027(13)
C16 0.072(11) 0.072(12) 0.069(12) -0.007(11) -0.021(11) -0.005(9)
C17 0.053(9) 0.047(7) 0.051(8) -0.004(7) -0.009(9) -0.006(8)

loop_
_atom_site_label
_atom_site_type_symbol
_atom_site_fract_x
_atom_site_fract_y
_atom_site_fract_z
_atom_site_U_iso_or_equiv
_atom_site_thermal_displace_type
_atom_site_occupancy
_atom_site_calc_flag
_atom_site_refinement_flags
_atom_site_disorder_group
N1 N 1.1958(13) -0.1314(8) 0.0517(7) 0.041(3) Uani 1 d . .
C2 C 1.2502(16) -0.1968(14) -0.0052(7) 0.036(3) Uani 1 d . .
O2 O 1.3175(13) -0.2844(8) 0.0012(6) 0.053(3) Uani 1 d . .
C3 C 1.2168(18) -0.1355(11) -0.0756(7) 0.045(4) Uani 1 d . .
H3 H 1.1170(18) -0.1682(11) -0.1066(7) 0.054 Uiso 1 calc R .
O4 O 1.3931(12) -0.1233(7) -0.1167(5) 0.048(2) Uani 1 d . .
C5 C 1.4422(17) -0.0141(10) -0.1177(8) 0.039(3) Uani 1 d . .
C51 C 1.3843(22) 0.0356(14) -0.1932(8) 0.071(5) Uani 1 d . .
H51A H 1.4501(22) 0.0001(14) -0.2332(8) 0.107 Uiso 1 calc R .
H51B H 1.4183(22) 0.1091(14) -0.1934(8) 0.107 Uiso 1 calc R .
H51C H 1.2484(22) 0.0286(14) -0.2001(8) 0.107 Uiso 1 calc R .
C52 C 1.6521(20) -0.0019(13) -0.1014(9) 0.056(5) Uani 1 d . .
H52A H 1.6959(20) 0.0649(13) -0.1202(9) 0.084 Uiso 1 calc R .
H52B H 1.7220(20) -0.0579(13) -0.1253(9) 0.084 Uiso 1 calc R .
H52C H 1.6727(20) -0.0049(13) -0.0482(9) 0.084 Uiso 1 calc R .
O6 O 1.3385(11) 0.0332(7) -0.0579(5) 0.043(2) Uani 1 d . .
C7 C 1.1623(15) -0.0233(9) -0.0530(8) 0.038(3) Uani 1 d . .
H7 H 1.0617(15) 0.0068(9) -0.0848(8) 0.046 Uiso 1 calc R .
C8 C 1.0984(17) -0.0356(9) 0.0306(7) 0.034(3) Uani 1 d . .
H8 H 0.9595(17) -0.0467(9) 0.0328(7) 0.040 Uiso 1 calc R .
C9 C 1.1525(19) 0.0569(10) 0.0799(7) 0.046(4) Uani 1 d . .
H9A H 1.2848(19) 0.0763(10) 0.0704(7) 0.055 Uiso 1 calc R .
H9B H 1.1417(19) 0.0364(10) 0.1321(7) 0.055 Uiso 1 calc R .
I10 I 0.9726(2) 0.18903(9) 0.05912(7) 0.0756(5) Uani 1 d . .
N11 N 1.1643(15) -0.1736(11) 0.1239(6) 0.051(3) Uani 1 d . .
H11 H 1.0514(15) -0.1884(11) 0.1401(6) 0.062 Uiso 1 calc R .
C12 C 1.3307(20) -0.1900(12) 0.1680(7) 0.045(3) Uani 1 d . .
C13 C 1.3172(23) -0.2628(14) 0.2248(9) 0.058(4) Uani 1 d . .
H13 H 1.2058(23) -0.3020(14) 0.2316(9) 0.070 Uiso 1 calc R .
C14 C 1.4762(39) -0.2767(15) 0.2725(9) 0.091(6) Uani 1 d . .
H14 H 1.4698(39) -0.3249(15) 0.3117(9) 0.110 Uiso 1 calc R .
C15 C 1.6390(33) -0.2197(17) 0.2613(13) 0.090(7) Uani 1 d . .
H15 H 1.7427(33) -0.2299(17) 0.2933(13) 0.108 Uiso 1 calc R .
C16 C 1.6540(25) -0.1492(15) 0.2056(11) 0.071(5) Uani 1 d . .
H16 H 1.7676(25) -0.1123(15) 0.1980(11) 0.085 Uiso 1 calc R .
C17 C 1.4938(21) -0.1319(10) 0.1584(7) 0.050(3) Uani 1 d . .
H17 H 1.4997(21) -0.0810(10) 0.1209(7) 0.060 Uiso 1 calc R .

loop_
_geom_bond_atom_site_label_1
_geom_bond_atom_site_label_2
_geom_bond_distance
_geom_bond_site_symmetry_2
_geom_bond_publ_flag
N1 C2 1.36(2) . ?
N1 N11 1.41(2) . ?
N1 C8 1.440(14) . ?
C2 O2 1.21(2) . ?
C2 C3 1.49(2) . ?
C3 O4 1.440(14) . ?
C3 C7 1.52(2) . ?
C3 H3 0.98 . ?
O4 C5 1.423(15) . ?
C5 O6 1.42(2) . ?
C5 C52 1.50(2) . ?
C5 C51 1.54(2) . ?
C51 H51A 0.96 . ?
C51 H51B 0.96 . ?
C51 H51C 0.96 . ?
C52 H52A 0.96 . ?
C52 H52B 0.96 . ?
C52 H52C 0.96 . ?
O6 C7 1.425(12) . ?
C7 C8 1.56(2) . ?
C7 H7 0.98 . ?
C8 C9 1.51(2) . ?
C8 H8 0.98 . ?
C9 I10 2.123(12) . ?
C9 H9A 0.97 . ?
C9 H9B 0.97 . ?
N11 C12 1.42(2) . ?
N11 H11 0.86 . ?
C12 C17 1.37(2) . ?
C12 C13 1.37(2) . ?
C13 C14 1.41(2) . ?
C13 H13 0.93 . ?
C14 C15 1.36(3) . ?
C14 H14 0.93 . ?
C15 C16 1.34(3) . ?
C15 H15 0.93 . ?
C16 C17 1.42(2) . ?
C16 H16 0.93 . ?
C17 H17 0.93 . ?

loop_
_cod_related_entry_id
_cod_related_entry_database
_cod_related_entry_code
1 ChemSpider 21183605
